data_7115025
loop_
_publ_author_name
'Redshaw, Carl'
'Elsegood, Mark R. J.'

_publ_section_title
;
 Novel organoaluminium (and gallium) carboxylate-bridged ring systems
;
_journal_issue 19
_journal_name_full 'Chemical Communications'
_journal_page_first 2016
_journal_paper_doi 10.1039/b106113p
_journal_year 2001
_chemical_formula_sum 'C94 H115 Al4 N5 O12'
_chemical_formula_weight 1614.83
_chemical_name_systematic
;
?
;
_space_group_IT_number 14
_symmetry_cell_setting monoclinic
_symmetry_space_group_name_Hall '-P 2yn'
_symmetry_space_group_name_H-M 'P 1 21/n 1'
_atom_sites_solution_hydrogens geom
_atom_sites_solution_primary direct
_atom_sites_solution_secondary difmap
_audit_creation_method SHELXL-97
_cell_angle_alpha 90.00
_cell_angle_beta 95.703(2)
_cell_angle_gamma 90.00
_cell_formula_units_Z 4
_cell_length_a 17.8616(19)
_cell_length_b 27.115(3)
_cell_length_c 19.081(2)
_cell_measurement_reflns_used 15543
_cell_measurement_temperature 160(2)
_cell_measurement_theta_max 27.81
_cell_measurement_theta_min 2.62
_cell_volume 9195.5(17)
_computing_cell_refinement 'local programs'
_computing_data_collection 'Bruker SMART'
_computing_data_reduction 'Bruker  SAINT'
_computing_molecular_graphics 'Bruker SHELXTL'
_computing_publication_material 'SHELXTL and local programs'
_computing_structure_refinement 'Bruker SHELXTL'
_computing_structure_solution 'Bruker SHELXTL'
_diffrn_ambient_temperature 160(2)
_diffrn_measured_fraction_theta_full 0.995
_diffrn_measured_fraction_theta_max 0.991
_diffrn_measurement_device_type 'Bruker SMART 1K CCD diffractometer'
_diffrn_measurement_method '\w rotation with narrow frames'
_diffrn_radiation_monochromator 'Silicon 111'
_diffrn_radiation_source 'Daresbury SRS Station 9.8'
_diffrn_radiation_type synchrotron
_diffrn_radiation_wavelength 0.6878
_diffrn_reflns_av_R_equivalents 0.0939
_diffrn_reflns_av_sigmaI/netI 0.1431
_diffrn_reflns_limit_h_max 19
_diffrn_reflns_limit_h_min -23
_diffrn_reflns_limit_k_max 36
_diffrn_reflns_limit_k_min -35
_diffrn_reflns_limit_l_max 25
_diffrn_reflns_limit_l_min -22
_diffrn_reflns_number 59798
_diffrn_reflns_theta_full 26.00
_diffrn_reflns_theta_max 27.50
_diffrn_reflns_theta_min 1.59
_diffrn_standards_decay_% 10
_diffrn_standards_number 0
_exptl_absorpt_coefficient_mu 0.111
_exptl_absorpt_correction_type none
_exptl_crystal_colour yellow
_exptl_crystal_density_diffrn 1.166
_exptl_crystal_density_method 'not measured'
_exptl_crystal_description plate
_exptl_crystal_F_000 3448
_exptl_crystal_size_max 0.13
_exptl_crystal_size_mid 0.08
_exptl_crystal_size_min 0.04
_refine_diff_density_max 0.447
_refine_diff_density_min -0.460
_refine_diff_density_rms 0.060
_refine_ls_extinction_method none
_refine_ls_goodness_of_fit_ref 0.958
_refine_ls_hydrogen_treatment mixed
_refine_ls_matrix_type full
_refine_ls_number_parameters 1093
_refine_ls_number_reflns 23109
_refine_ls_number_restraints 107
_refine_ls_restrained_S_all 0.957
_refine_ls_R_factor_all 0.1756
_refine_ls_R_factor_gt 0.0709
_refine_ls_shift/su_max 0.062
_refine_ls_shift/su_mean 0.001
_refine_ls_structure_factor_coef Fsqd
_refine_ls_weighting_details 'calc w=1/[\s^2^(Fo^2^)+(0.0711P)^2^+0.0000P] where P=(Fo^2^+2Fc^2^)/3'
_refine_ls_weighting_scheme calc
_refine_ls_wR_factor_gt 0.1392
_refine_ls_wR_factor_ref 0.1792
_reflns_number_gt 10681
_reflns_number_total 23109
_reflns_threshold_expression >2sigma(I)
_cod_data_source_file b106113p.txt
_cod_data_source_block 1
_cod_original_cell_volume 9195.6(17)
_cod_original_sg_symbol_H-M P2(1)/n
_cod_database_code 7115025

loop_
_symmetry_equiv_pos_as_xyz
'x, y, z'
'-x+1/2, y+1/2, -z+1/2'
'-x, -y, -z'
'x-1/2, -y-1/2, z-1/2'

loop_
_atom_site_label
_atom_site_type_symbol
_atom_site_fract_x
_atom_site_fract_y
_atom_site_fract_z
_atom_site_U_iso_or_equiv
_atom_site_adp_type
_atom_site_occupancy
_atom_site_symmetry_multiplicity
_atom_site_calc_flag
_atom_site_refinement_flags
_atom_site_disorder_assembly
_atom_site_disorder_group
Al1 Al 0.30396(5) 0.20041(3) 0.26887(5) 0.0239(2) Uani 1 1 d . . .
O1 O 0.34156(10) 0.13931(7) 0.29391(11) 0.0264(5) Uani 1 1 d . . .
C1 C 0.32424(16) 0.11291(10) 0.34691(16) 0.0263(7) Uani 1 1 d . . .
C2 C 0.37238(17) 0.07477(11) 0.37717(17) 0.0304(7) Uani 1 1 d . . .
C3 C 0.35460(18) 0.05394(11) 0.43944(18) 0.0351(8) Uani 1 1 d . . .
H3 H 0.3886 0.0302 0.4612 0.042 Uiso 1 1 calc R . .
C4 C 0.28999(18) 0.06510(11) 0.47330(17) 0.0331(7) Uani 1 1 d . . .
C5 C 0.23937(17) 0.09621(11) 0.43791(17) 0.0323(7) Uani 1 1 d . . .
H5 H 0.1926 0.1021 0.4562 0.039 Uiso 1 1 calc R . .
C6 C 0.25453(16) 0.11977(10) 0.37510(17) 0.0283(7) Uani 1 1 d . . .
C7 C 0.43748(18) 0.05569(11) 0.33765(19) 0.0358(8) Uani 1 1 d . . .
C8 C 0.4810(2) 0.01466(15) 0.3778(2) 0.0692(14) Uani 1 1 d . . .
H8A H 0.5045 0.0275 0.4227 0.104 Uiso 1 1 calc R . .
H8B H 0.5200 0.0022 0.3498 0.104 Uiso 1 1 calc R . .
H8C H 0.4465 -0.0122 0.3868 0.104 Uiso 1 1 calc R . .
C9 C 0.4040(2) 0.03566(14) 0.2657(2) 0.0561(11) Uani 1 1 d . . .
H9A H 0.3696 0.0084 0.2730 0.084 Uiso 1 1 calc R . .
H9B H 0.4446 0.0239 0.2391 0.084 Uiso 1 1 calc R . .
H9C H 0.3763 0.0620 0.2392 0.084 Uiso 1 1 calc R . .
C10 C 0.49329(18) 0.09643(13) 0.3247(2) 0.0483(10) Uani 1 1 d . . .
H10A H 0.4680 0.1218 0.2943 0.072 Uiso 1 1 calc R . .
H10B H 0.5352 0.0825 0.3018 0.072 Uiso 1 1 calc R . .
H10C H 0.5125 0.1113 0.3698 0.072 Uiso 1 1 calc R . .
C11 C 0.2796(2) 0.04372(12) 0.54536(19) 0.0418(9) Uani 1 1 d . . .
C12 C 0.2901(3) -0.01176(14) 0.5459(2) 0.0770(15) Uani 1 1 d . . .
H12A H 0.2516 -0.0269 0.5125 0.115 Uiso 1 1 calc R . .
H12B H 0.2854 -0.0245 0.5933 0.115 Uiso 1 1 calc R . .
H12C H 0.3401 -0.0197 0.5322 0.115 Uiso 1 1 calc R . .
C13 C 0.2022(2) 0.05501(18) 0.5676(2) 0.0782(15) Uani 1 1 d . . .
H13A H 0.1957 0.0908 0.5707 0.117 Uiso 1 1 calc R . .
H13B H 0.1973 0.0401 0.6137 0.117 Uiso 1 1 calc R . .
H13C H 0.1636 0.0415 0.5328 0.117 Uiso 1 1 calc R . .
C14 C 0.3394(2) 0.06717(15) 0.5992(2) 0.0655(12) Uani 1 1 d . . .
H14A H 0.3897 0.0603 0.5853 0.098 Uiso 1 1 calc R . .
H14B H 0.3350 0.0532 0.6460 0.098 Uiso 1 1 calc R . .
H14C H 0.3316 0.1029 0.6006 0.098 Uiso 1 1 calc R . .
C15 C 0.19511(17) 0.14616(10) 0.33566(17) 0.0285(7) Uani 1 1 d . . .
H15 H 0.1461 0.1430 0.3505 0.034 Uiso 1 1 calc R . .
N1 N 0.20220(13) 0.17427(8) 0.28104(13) 0.0257(6) Uani 1 1 d . . .
C16 C 0.13372(16) 0.18955(11) 0.24265(16) 0.0279(7) Uani 1 1 d . . .
C17 C 0.07273(17) 0.15760(12) 0.23345(18) 0.0365(8) Uani 1 1 d . . .
H17 H 0.0780 0.1247 0.2502 0.044 Uiso 1 1 calc R . .
C18 C 0.00428(19) 0.17320(14) 0.20011(19) 0.0454(9) Uani 1 1 d . . .
H18 H -0.0373 0.1512 0.1950 0.055 Uiso 1 1 calc R . .
C19 C -0.00348(19) 0.22035(14) 0.1745(2) 0.0486(10) Uani 1 1 d . . .
H19 H -0.0507 0.2312 0.1526 0.058 Uiso 1 1 calc R . .
C20 C 0.05734(18) 0.25196(13) 0.18065(19) 0.0415(9) Uani 1 1 d . . .
H20 H 0.0519 0.2843 0.1616 0.050 Uiso 1 1 calc R . .
C21 C 0.12686(16) 0.23721(11) 0.21446(16) 0.0290(7) Uani 1 1 d . . .
C22 C 0.18991(17) 0.27277(11) 0.21786(16) 0.0290(7) Uani 1 1 d . . .
O2 O 0.25663(11) 0.25986(7) 0.23488(11) 0.0278(5) Uani 1 1 d . . .
O3 O 0.17291(12) 0.31691(7) 0.20094(13) 0.0394(6) Uani 1 1 d . . .
O4 O 0.31032(10) 0.22745(7) 0.35744(10) 0.0264(5) Uani 1 1 d . . .
C23 C 0.33899(17) 0.27004(10) 0.37914(16) 0.0276(7) Uani 1 1 d . . .
C24 C 0.31329(17) 0.29539(11) 0.43729(17) 0.0327(7) Uani 1 1 d . . .
C25 C 0.34891(19) 0.33885(11) 0.45865(18) 0.0364(8) Uani 1 1 d . . .
H25 H 0.3312 0.3558 0.4973 0.044 Uiso 1 1 calc R . .
C26 C 0.4098(2) 0.35996(11) 0.42730(19) 0.0397(8) Uani 1 1 d . . .
C27 C 0.43270(19) 0.33571(11) 0.37106(18) 0.0361(8) Uani 1 1 d . . .
H27 H 0.4730 0.3490 0.3481 0.043 Uiso 1 1 calc R . .
C28 C 0.39840(17) 0.29108(11) 0.34531(16) 0.0290(7) Uani 1 1 d . . .
C29 C 0.2475(2) 0.27490(13) 0.47443(19) 0.0419(9) Uani 1 1 d . . .
C30 C 0.2269(2) 0.30842(15) 0.5343(2) 0.0653(12) Uani 1 1 d . . .
H30A H 0.2697 0.3108 0.5705 0.098 Uiso 1 1 calc R . .
H30B H 0.1835 0.2945 0.5552 0.098 Uiso 1 1 calc R . .
H30C H 0.2141 0.3414 0.5157 0.098 Uiso 1 1 calc R . .
C31 C 0.2682(2) 0.22450(13) 0.50701(19) 0.0496(10) Uani 1 1 d . . .
H31A H 0.2816 0.2019 0.4702 0.074 Uiso 1 1 calc R . .
H31B H 0.2251 0.2112 0.5289 0.074 Uiso 1 1 calc R . .
H31C H 0.3111 0.2281 0.5428 0.074 Uiso 1 1 calc R . .
C32 C 0.17692(19) 0.27046(14) 0.4211(2) 0.0525(10) Uani 1 1 d . . .
H32A H 0.1658 0.3026 0.3988 0.079 Uiso 1 1 calc R . .
H32B H 0.1340 0.2599 0.4456 0.079 Uiso 1 1 calc R . .
H32C H 0.1861 0.2461 0.3849 0.079 Uiso 1 1 calc R . .
C33 C 0.4455(2) 0.40821(12) 0.4577(2) 0.0495(10) Uani 1 1 d . . .
C34 C 0.5143(3) 0.42181(16) 0.4207(3) 0.0848(16) Uani 1 1 d . . .
H34A H 0.4986 0.4303 0.3715 0.127 Uiso 1 1 calc R . .
H34B H 0.5490 0.3937 0.4223 0.127 Uiso 1 1 calc R . .
H34C H 0.5397 0.4502 0.4443 0.127 Uiso 1 1 calc R . .
C35 C 0.3870(3) 0.44913(13) 0.4487(2) 0.0729(14) Uani 1 1 d . . .
H35A H 0.3421 0.4392 0.4708 0.109 Uiso 1 1 calc R . .
H35B H 0.3734 0.4552 0.3984 0.109 Uiso 1 1 calc R . .
H35C H 0.4078 0.4793 0.4711 0.109 Uiso 1 1 calc R . .
C36 C 0.4711(2) 0.40213(14) 0.5361(2) 0.0593(11) Uani 1 1 d . . .
H36A H 0.4903 0.4337 0.5554 0.089 Uiso 1 1 calc R . .
H36B H 0.5111 0.3773 0.5421 0.089 Uiso 1 1 calc R . .
H36C H 0.4285 0.3915 0.5609 0.089 Uiso 1 1 calc R . .
C37 C 0.43138(16) 0.26670(10) 0.29048(16) 0.0271(7) Uani 1 1 d . . .
H37 H 0.4758 0.2810 0.2758 0.033 Uiso 1 1 calc R . .
N2 N 0.40690(13) 0.22641(8) 0.25795(13) 0.0252(6) Uani 1 1 d . . .
C38 C 0.45704(16) 0.20148(10) 0.21629(17) 0.0277(7) Uani 1 1 d . . .
C39 C 0.53439(17) 0.20465(11) 0.23394(18) 0.0344(8) Uani 1 1 d . . .
H39 H 0.5538 0.2247 0.2723 0.041 Uiso 1 1 calc R . .
C40 C 0.58317(18) 0.17847(12) 0.1955(2) 0.0419(9) Uani 1 1 d . . .
H40 H 0.6359 0.1818 0.2068 0.050 Uiso 1 1 calc R . .
C41 C 0.55645(19) 0.14788(13) 0.1417(2) 0.0441(9) Uani 1 1 d . . .
H41 H 0.5903 0.1298 0.1161 0.053 Uiso 1 1 calc R . .
C42 C 0.48020(18) 0.14374(11) 0.12518(18) 0.0357(8) Uani 1 1 d . . .
H42 H 0.4616 0.1223 0.0881 0.043 Uiso 1 1 calc R . .
C43 C 0.42951(16) 0.17011(11) 0.16121(16) 0.0288(7) Uani 1 1 d . . .
C44 C 0.34810(17) 0.16340(11) 0.13940(17) 0.0291(7) Uani 1 1 d . . .
O5 O 0.29833(11) 0.18127(7) 0.17354(11) 0.0276(5) Uani 1 1 d . . .
O6 O 0.33214(12) 0.13821(8) 0.08342(12) 0.0362(5) Uani 1 1 d . . .
Al3 Al 0.23973(6) 0.11769(4) 0.04487(6) 0.0384(3) Uani 1 1 d . . .
C45 C 0.1931(2) 0.08026(13) 0.1161(2) 0.0565(11) Uani 1 1 d . . .
H45A H 0.1973 0.0988 0.1604 0.085 Uiso 1 1 calc R . .
H45B H 0.2185 0.0484 0.1234 0.085 Uiso 1 1 calc R . .
H45C H 0.1398 0.0748 0.1003 0.085 Uiso 1 1 calc R . .
C46 C 0.2561(2) 0.08814(16) -0.0451(2) 0.0751(14) Uani 1 1 d . . .
H46A H 0.2075 0.0813 -0.0718 0.113 Uiso 1 1 calc R . .
H46B H 0.2841 0.0573 -0.0370 0.113 Uiso 1 1 calc R . .
H46C H 0.2850 0.1109 -0.0718 0.113 Uiso 1 1 calc R . .
Al4 Al 0.22315(6) 0.37492(4) 0.20099(6) 0.0371(3) Uani 1 1 d . . .
C47 C 0.2361(2) 0.40101(15) 0.2961(2) 0.0570(11) Uani 1 1 d . . .
H47A H 0.2088 0.4322 0.2978 0.085 Uiso 1 1 calc R . .
H47B H 0.2898 0.4067 0.3100 0.085 Uiso 1 1 calc R . .
H47C H 0.2165 0.3773 0.3284 0.085 Uiso 1 1 calc R . .
C48 C 0.1740(2) 0.41121(13) 0.1211(2) 0.0605(12) Uani 1 1 d . . .
H48A H 0.1881 0.3968 0.0772 0.091 Uiso 1 1 calc R . .
H48B H 0.1900 0.4458 0.1240 0.091 Uiso 1 1 calc R . .
H48C H 0.1193 0.4093 0.1219 0.091 Uiso 1 1 calc R . .
Al2 Al 0.31159(5) 0.29465(3) -0.00702(5) 0.0262(2) Uani 1 1 d . . .
O7 O 0.34975(10) 0.35413(7) -0.02956(11) 0.0268(5) Uani 1 1 d . . .
C49 C 0.33482(16) 0.37874(10) -0.08855(16) 0.0263(7) Uani 1 1 d . . .
C50 C 0.39003(17) 0.40925(10) -0.11568(16) 0.0282(7) Uani 1 1 d . . .
C51 C 0.36988(17) 0.43346(11) -0.17816(17) 0.0317(7) Uani 1 1 d . . .
H51 H 0.4067 0.4539 -0.1961 0.038 Uiso 1 1 calc R . .
C52 C 0.29870(18) 0.43034(11) -0.21774(17) 0.0310(7) Uani 1 1 d . A .
C53 C 0.24603(17) 0.40151(11) -0.19011(17) 0.0314(7) Uani 1 1 d . . .
H53 H 0.1971 0.3989 -0.2144 0.038 Uiso 1 1 calc R . .
C54 C 0.26258(16) 0.37560(10) -0.12635(16) 0.0274(7) Uani 1 1 d . . .
C55 C 0.46923(17) 0.41272(12) -0.07664(18) 0.0352(8) Uani 1 1 d . . .
C56 C 0.50582(18) 0.36137(12) -0.07704(19) 0.0408(9) Uani 1 1 d . . .
H56A H 0.4754 0.3378 -0.0532 0.061 Uiso 1 1 calc R . .
H56B H 0.5566 0.3629 -0.0524 0.061 Uiso 1 1 calc R . .
H56C H 0.5088 0.3508 -0.1258 0.061 Uiso 1 1 calc R . .
C57 C 0.51894(19) 0.44841(13) -0.11405(19) 0.0444(9) Uani 1 1 d . . .
H57A H 0.5226 0.4370 -0.1623 0.067 Uiso 1 1 calc R . .
H57B H 0.5693 0.4496 -0.0885 0.067 Uiso 1 1 calc R . .
H57C H 0.4966 0.4814 -0.1152 0.067 Uiso 1 1 calc R . .
C58 C 0.4658(2) 0.43125(12) -0.00116(18) 0.0431(9) Uani 1 1 d . . .
H58A H 0.4425 0.4640 -0.0023 0.065 Uiso 1 1 calc R . .
H58B H 0.5169 0.4333 0.0227 0.065 Uiso 1 1 calc R . .
H58C H 0.4358 0.4083 0.0243 0.065 Uiso 1 1 calc R . .
C59 C 0.28423(19) 0.45884(12) -0.28711(18) 0.0395(8) Uani 1 1 d DU . .
C60 C 0.3419(3) 0.4442(2) -0.3366(2) 0.0643(15) Uani 0.900(5) 1 d PDU A 1
H60A H 0.3376 0.4089 -0.3467 0.096 Uiso 0.900(5) 1 calc PR A 1
H60B H 0.3925 0.4515 -0.3144 0.096 Uiso 0.900(5) 1 calc PR A 1
H60C H 0.3328 0.4629 -0.3806 0.096 Uiso 0.900(5) 1 calc PR A 1
C61 C 0.2919(3) 0.51473(15) -0.2723(2) 0.0659(16) Uani 0.900(5) 1 d PDU A 1
H61A H 0.2818 0.5330 -0.3166 0.099 Uiso 0.900(5) 1 calc PR A 1
H61B H 0.3430 0.5220 -0.2514 0.099 Uiso 0.900(5) 1 calc PR A 1
H61C H 0.2556 0.5246 -0.2397 0.099 Uiso 0.900(5) 1 calc PR A 1
C62 C 0.2065(2) 0.44969(19) -0.3233(3) 0.0634(15) Uani 0.900(5) 1 d PDU A 1
H62A H 0.1992 0.4696 -0.3664 0.095 Uiso 0.900(5) 1 calc PR A 1
H62B H 0.1688 0.4589 -0.2917 0.095 Uiso 0.900(5) 1 calc PR A 1
H62C H 0.2010 0.4147 -0.3355 0.095 Uiso 0.900(5) 1 calc PR A 1
C60X C 0.3497(17) 0.4874(15) -0.310(2) 0.076(12) Uani 0.100(5) 1 d PDU A 2
H60D H 0.3943 0.4661 -0.3072 0.114 Uiso 0.100(5) 1 calc PR A 2
H60E H 0.3598 0.5160 -0.2791 0.114 Uiso 0.100(5) 1 calc PR A 2
H60F H 0.3378 0.4986 -0.3586 0.114 Uiso 0.100(5) 1 calc PR A 2
C61X C 0.2107(16) 0.4863(14) -0.287(2) 0.068(11) Uani 0.100(5) 1 d PDU A 2
H61D H 0.1738 0.4654 -0.2669 0.103 Uiso 0.100(5) 1 calc PR A 2
H61E H 0.1920 0.4946 -0.3361 0.103 Uiso 0.100(5) 1 calc PR A 2
H61F H 0.2185 0.5166 -0.2598 0.103 Uiso 0.100(5) 1 calc PR A 2
C62X C 0.2742(18) 0.4158(10) -0.3409(15) 0.045(8) Uani 0.100(5) 1 d PDU A 2
H62D H 0.2313 0.3954 -0.3307 0.068 Uiso 0.100(5) 1 calc PR A 2
H62E H 0.3199 0.3955 -0.3372 0.068 Uiso 0.100(5) 1 calc PR A 2
H62F H 0.2652 0.4292 -0.3886 0.068 Uiso 0.100(5) 1 calc PR A 2
C63 C 0.20382(17) 0.34849(11) -0.09932(17) 0.0306(7) Uani 1 1 d . . .
H63 H 0.1549 0.3525 -0.1230 0.037 Uiso 1 1 calc R . .
N3 N 0.20983(13) 0.31870(9) -0.04546(14) 0.0281(6) Uani 1 1 d . . .
C64 C 0.14091(16) 0.30048(12) -0.02423(16) 0.0313(7) Uani 1 1 d . . .
C65 C 0.07776(17) 0.33067(13) -0.02794(19) 0.0413(9) Uani 1 1 d . . .
H65 H 0.0826 0.3647 -0.0384 0.050 Uiso 1 1 calc R . .
C66 C 0.00771(18) 0.31181(15) -0.0166(2) 0.0497(10) Uani 1 1 d . . .
H66 H -0.0351 0.3328 -0.0203 0.060 Uiso 1 1 calc R . .
C67 C 0.00042(19) 0.26286(14) -0.0002(2) 0.0476(10) Uani 1 1 d . . .
H67 H -0.0478 0.2494 0.0051 0.057 Uiso 1 1 calc R . .
C68 C 0.06290(18) 0.23353(13) 0.00869(18) 0.0412(9) Uani 1 1 d . . .
H68 H 0.0575 0.2000 0.0219 0.049 Uiso 1 1 calc R . .
C69 C 0.13454(16) 0.25149(11) -0.00125(17) 0.0303(7) Uani 1 1 d . . .
C70 C 0.20006(18) 0.21885(11) 0.01421(16) 0.0311(7) Uani 1 1 d . . .
O8 O 0.26628(11) 0.23454(7) 0.01740(11) 0.0303(5) Uani 1 1 d . . .
O9 O 0.18583(12) 0.17366(7) 0.02698(12) 0.0398(6) Uani 1 1 d . . .
O10 O 0.32623(11) 0.26593(7) -0.09097(11) 0.0305(5) Uani 1 1 d . . .
C71 C 0.36306(17) 0.22603(11) -0.10413(18) 0.0313(7) Uani 1 1 d . . .
C72 C 0.34831(18) 0.20087(12) -0.16926(19) 0.0383(8) Uani 1 1 d . . .
C73 C 0.38977(19) 0.15960(13) -0.1798(2) 0.0466(10) Uani 1 1 d . . .
H73 H 0.3788 0.1425 -0.2231 0.056 Uiso 1 1 calc R . .
C74 C 0.44749(19) 0.14044(12) -0.1317(2) 0.0437(9) Uani 1 1 d . . .
C75 C 0.46260(18) 0.16532(12) -0.0700(2) 0.0400(9) Uani 1 1 d . . .
H75 H 0.5019 0.1540 -0.0367 0.048 Uiso 1 1 calc R . .
C76 C 0.42103(17) 0.20791(11) -0.05418(18) 0.0322(7) Uani 1 1 d . . .
C77 C 0.28813(19) 0.21991(14) -0.22582(19) 0.0472(9) Uani 1 1 d . . .
C78 C 0.2835(2) 0.18848(17) -0.2931(2) 0.0706(13) Uani 1 1 d . . .
H78A H 0.3324 0.1886 -0.3122 0.106 Uiso 1 1 calc R . .
H78B H 0.2452 0.2022 -0.3280 0.106 Uiso 1 1 calc R . .
H78C H 0.2699 0.1546 -0.2819 0.106 Uiso 1 1 calc R . .
C79 C 0.21076(19) 0.21754(15) -0.1967(2) 0.0561(11) Uani 1 1 d . . .
H79A H 0.2019 0.1840 -0.1803 0.084 Uiso 1 1 calc R . .
H79B H 0.1714 0.2264 -0.2340 0.084 Uiso 1 1 calc R . .
H79C H 0.2098 0.2407 -0.1574 0.084 Uiso 1 1 calc R . .
C80 C 0.3059(2) 0.27257(14) -0.2471(2) 0.0546(10) Uani 1 1 d . . .
H80A H 0.3067 0.2942 -0.2059 0.082 Uiso 1 1 calc R . .
H80B H 0.2672 0.2840 -0.2835 0.082 Uiso 1 1 calc R . .
H80C H 0.3551 0.2733 -0.2656 0.082 Uiso 1 1 calc R . .
C81 C 0.4902(2) 0.09417(13) -0.1520(2) 0.0564(11) Uani 1 1 d . . .
C82 C 0.5519(2) 0.08025(15) -0.0946(3) 0.0754(14) Uani 1 1 d . . .
H82A H 0.5861 0.1083 -0.0852 0.113 Uiso 1 1 calc R . .
H82B H 0.5801 0.0520 -0.1102 0.113 Uiso 1 1 calc R . .
H82C H 0.5293 0.0716 -0.0515 0.113 Uiso 1 1 calc R . .
C83 C 0.5259(2) 0.10410(15) -0.2207(3) 0.0705(13) Uani 1 1 d . . .
H83A H 0.5587 0.1330 -0.2146 0.106 Uiso 1 1 calc R . .
H83B H 0.4861 0.1102 -0.2589 0.106 Uiso 1 1 calc R . .
H83C H 0.5555 0.0754 -0.2324 0.106 Uiso 1 1 calc R . .
C84 C 0.4352(2) 0.05077(14) -0.1617(3) 0.0840(17) Uani 1 1 d . . .
H84A H 0.4617 0.0216 -0.1767 0.126 Uiso 1 1 calc R . .
H84B H 0.3941 0.0591 -0.1976 0.126 Uiso 1 1 calc R . .
H84C H 0.4146 0.0438 -0.1170 0.126 Uiso 1 1 calc R . .
C85 C 0.44555(17) 0.23407(11) 0.00794(18) 0.0321(7) Uani 1 1 d . . .
H85 H 0.4895 0.2220 0.0346 0.039 Uiso 1 1 calc R . .
N4 N 0.41423(13) 0.27298(9) 0.03251(13) 0.0267(6) Uani 1 1 d . . .
C86 C 0.45803(17) 0.30161(11) 0.08464(17) 0.0319(7) Uani 1 1 d . . .
C87 C 0.53639(17) 0.30266(12) 0.08596(19) 0.0379(8) Uani 1 1 d . . .
H87 H 0.5605 0.2830 0.0536 0.045 Uiso 1 1 calc R . .
C88 C 0.57917(19) 0.33203(14) 0.1340(2) 0.0472(10) Uani 1 1 d . . .
H88 H 0.6324 0.3319 0.1348 0.057 Uiso 1 1 calc R . .
C89 C 0.5453(2) 0.36139(14) 0.1803(2) 0.0485(10) Uani 1 1 d . . .
H89 H 0.5749 0.3814 0.2132 0.058 Uiso 1 1 calc R . .
C90 C 0.46869(19) 0.36147(12) 0.17863(18) 0.0396(8) Uani 1 1 d . . .
H90 H 0.4453 0.3820 0.2104 0.047 Uiso 1 1 calc R . .
C91 C 0.42385(17) 0.33193(11) 0.13119(17) 0.0300(7) Uani 1 1 d . . .
C92 C 0.34167(18) 0.33532(11) 0.13222(18) 0.0308(7) Uani 1 1 d . . .
O11 O 0.29656(11) 0.31665(7) 0.08431(11) 0.0292(5) Uani 1 1 d . . .
O12 O 0.31861(12) 0.35894(8) 0.18294(12) 0.0382(5) Uani 1 1 d . . .
N5 N 0.5335(6) 0.5108(6) -0.2662(7) 0.366(9) Uani 1 1 d DU . .
C93 C 0.5943(5) 0.5073(3) -0.2417(4) 0.157(3) Uani 1 1 d DU . .
C94 C 0.6758(4) 0.4962(3) -0.2122(5) 0.175(4) Uani 1 1 d DU . .
H94A H 0.7105 0.5145 -0.2392 0.262 Uiso 1 1 calc R . .
H94B H 0.6855 0.4607 -0.2161 0.262 Uiso 1 1 calc R . .
H94C H 0.6834 0.5061 -0.1627 0.262 Uiso 1 1 calc R . .

loop_
_atom_site_aniso_label
_atom_site_aniso_U_11
_atom_site_aniso_U_22
_atom_site_aniso_U_33
_atom_site_aniso_U_23
_atom_site_aniso_U_13
_atom_site_aniso_U_12
Al1 0.0215(5) 0.0235(4) 0.0267(5) 0.0007(4) 0.0028(4) 0.0010(4)
O1 0.0261(11) 0.0217(10) 0.0319(13) 0.0032(9) 0.0061(9) 0.0015(8)
C1 0.0288(17) 0.0204(14) 0.0290(18) -0.0026(13) -0.0007(13) -0.0006(12)
C2 0.0307(17) 0.0269(16) 0.0334(19) -0.0002(14) 0.0018(14) -0.0005(13)
C3 0.0346(19) 0.0304(17) 0.040(2) 0.0077(15) 0.0015(15) 0.0053(14)
C4 0.0384(19) 0.0304(17) 0.0307(19) 0.0067(15) 0.0045(15) -0.0017(14)
C5 0.0288(17) 0.0307(17) 0.038(2) 0.0030(15) 0.0089(14) -0.0013(14)
C6 0.0264(17) 0.0247(15) 0.0335(19) 0.0018(14) 0.0027(14) -0.0007(13)
C7 0.0312(18) 0.0322(17) 0.044(2) 0.0039(16) 0.0021(15) 0.0084(14)
C8 0.054(3) 0.065(3) 0.094(4) 0.035(3) 0.029(2) 0.031(2)
C9 0.051(2) 0.052(2) 0.067(3) -0.022(2) 0.009(2) 0.0079(19)
C10 0.0286(19) 0.055(2) 0.061(3) 0.003(2) 0.0038(17) 0.0017(17)
C11 0.045(2) 0.045(2) 0.036(2) 0.0118(17) 0.0070(16) 0.0076(17)
C12 0.130(4) 0.045(2) 0.060(3) 0.023(2) 0.033(3) 0.006(3)
C13 0.065(3) 0.123(4) 0.051(3) 0.043(3) 0.022(2) 0.022(3)
C14 0.083(3) 0.070(3) 0.041(3) 0.001(2) -0.002(2) 0.008(2)
C15 0.0229(16) 0.0271(16) 0.0359(19) 0.0002(14) 0.0053(14) -0.0021(13)
N1 0.0231(13) 0.0246(13) 0.0297(15) 0.0006(11) 0.0029(11) 0.0025(10)
C16 0.0202(16) 0.0360(17) 0.0277(18) 0.0002(14) 0.0027(13) 0.0024(13)
C17 0.0281(18) 0.0427(19) 0.038(2) 0.0045(16) 0.0016(15) -0.0061(15)
C18 0.0276(19) 0.064(2) 0.043(2) 0.0078(19) -0.0043(16) -0.0097(17)
C19 0.0244(19) 0.074(3) 0.045(2) 0.013(2) -0.0053(16) 0.0026(18)
C20 0.0280(19) 0.052(2) 0.044(2) 0.0059(18) 0.0000(16) 0.0065(16)
C21 0.0233(16) 0.0362(17) 0.0274(18) 0.0031(14) 0.0020(13) 0.0059(13)
C22 0.0276(17) 0.0324(17) 0.0272(18) 0.0004(14) 0.0035(13) 0.0048(14)
O2 0.0267(12) 0.0265(11) 0.0298(13) 0.0015(9) 0.0009(9) 0.0028(9)
O3 0.0335(13) 0.0308(12) 0.0540(16) 0.0108(11) 0.0053(11) 0.0095(10)
O4 0.0291(11) 0.0234(10) 0.0267(12) -0.0009(9) 0.0032(9) 0.0005(9)
C23 0.0314(17) 0.0235(15) 0.0265(17) 0.0028(13) -0.0040(13) 0.0055(13)
C24 0.0344(18) 0.0345(17) 0.0285(18) -0.0028(15) -0.0005(14) 0.0085(15)
C25 0.044(2) 0.0335(18) 0.030(2) -0.0089(15) -0.0037(15) 0.0110(16)
C26 0.049(2) 0.0299(17) 0.039(2) -0.0057(16) -0.0048(17) 0.0011(16)
C27 0.040(2) 0.0309(17) 0.036(2) 0.0018(15) -0.0016(15) -0.0026(15)
C28 0.0318(17) 0.0284(16) 0.0256(17) -0.0020(14) -0.0032(13) 0.0003(13)
C29 0.047(2) 0.045(2) 0.035(2) -0.0121(17) 0.0130(17) 0.0014(17)
C30 0.069(3) 0.072(3) 0.060(3) -0.022(2) 0.030(2) 0.002(2)
C31 0.063(3) 0.052(2) 0.036(2) 0.0027(18) 0.0151(19) -0.0061(19)
C32 0.038(2) 0.061(2) 0.060(3) -0.010(2) 0.0120(19) 0.0045(18)
C33 0.069(3) 0.0319(19) 0.045(2) -0.0102(17) -0.007(2) -0.0088(18)
C34 0.106(4) 0.059(3) 0.092(4) -0.035(3) 0.024(3) -0.048(3)
C35 0.102(4) 0.033(2) 0.074(3) -0.008(2) -0.034(3) 0.005(2)
C36 0.068(3) 0.051(2) 0.054(3) -0.022(2) -0.019(2) 0.006(2)
C37 0.0254(16) 0.0265(16) 0.0291(18) 0.0065(14) 0.0004(13) -0.0040(13)
N2 0.0251(13) 0.0270(13) 0.0230(14) 0.0016(11) 0.0001(11) 0.0008(11)
C38 0.0243(16) 0.0256(15) 0.0342(19) 0.0057(14) 0.0073(13) 0.0006(13)
C39 0.0251(17) 0.0346(17) 0.044(2) 0.0018(16) 0.0040(14) -0.0001(14)
C40 0.0240(18) 0.046(2) 0.056(3) 0.0118(19) 0.0081(16) 0.0028(15)
C41 0.033(2) 0.053(2) 0.048(2) 0.0006(19) 0.0139(17) 0.0105(17)
C42 0.0365(19) 0.0377(18) 0.034(2) 0.0029(16) 0.0084(15) 0.0083(15)
C43 0.0268(17) 0.0329(17) 0.0272(18) 0.0035(14) 0.0056(13) 0.0004(13)
C44 0.0319(18) 0.0262(16) 0.0292(18) 0.0022(14) 0.0030(14) 0.0029(13)
O5 0.0264(11) 0.0311(11) 0.0253(12) -0.0024(9) 0.0027(9) 0.0007(9)
O6 0.0361(13) 0.0383(12) 0.0342(14) -0.0112(11) 0.0037(10) 0.0017(10)
Al3 0.0401(6) 0.0327(5) 0.0416(7) -0.0101(5) 0.0009(5) -0.0041(5)
C45 0.062(3) 0.036(2) 0.071(3) 0.001(2) 0.003(2) -0.0107(18)
C46 0.071(3) 0.083(3) 0.069(3) -0.041(3) -0.004(2) -0.006(3)
Al4 0.0413(6) 0.0327(5) 0.0363(6) 0.0004(5) -0.0001(5) 0.0053(5)
C47 0.055(3) 0.068(3) 0.048(3) -0.011(2) 0.005(2) 0.009(2)
C48 0.080(3) 0.042(2) 0.055(3) 0.007(2) -0.013(2) 0.009(2)
Al2 0.0223(5) 0.0280(5) 0.0280(5) 0.0003(4) 0.0007(4) -0.0011(4)
O7 0.0236(11) 0.0272(11) 0.0291(12) 0.0043(9) 0.0005(9) -0.0007(9)
C49 0.0275(17) 0.0233(15) 0.0282(18) -0.0018(13) 0.0034(13) 0.0009(13)
C50 0.0302(17) 0.0253(15) 0.0289(18) -0.0016(14) 0.0013(13) -0.0015(13)
C51 0.0311(18) 0.0300(16) 0.034(2) 0.0012(15) 0.0057(14) -0.0024(14)
C52 0.0346(18) 0.0296(16) 0.0288(18) 0.0007(14) 0.0032(14) 0.0050(14)
C53 0.0278(17) 0.0345(17) 0.0305(19) -0.0054(15) -0.0042(14) 0.0041(14)
C54 0.0264(16) 0.0268(15) 0.0284(18) -0.0004(14) 0.0001(13) 0.0031(13)
C55 0.0255(17) 0.0388(18) 0.041(2) 0.0072(16) -0.0005(14) -0.0074(14)
C56 0.0256(18) 0.052(2) 0.045(2) 0.0087(18) 0.0040(15) 0.0023(16)
C57 0.039(2) 0.051(2) 0.043(2) 0.0084(18) 0.0022(16) -0.0140(17)
C58 0.045(2) 0.047(2) 0.035(2) -0.0050(17) -0.0032(16) -0.0182(17)
C59 0.039(2) 0.046(2) 0.032(2) 0.0086(16) 0.0007(15) 0.0033(16)
C60 0.068(3) 0.092(4) 0.035(3) 0.009(3) 0.017(2) 0.022(3)
C61 0.107(4) 0.044(2) 0.045(3) 0.016(2) -0.003(3) 0.000(3)
C62 0.057(3) 0.082(4) 0.047(3) 0.029(3) -0.013(2) 0.000(3)
C60X 0.082(19) 0.10(3) 0.04(2) 0.03(2) 0.00(2) -0.033(18)
C61X 0.082(18) 0.07(2) 0.05(2) 0.028(18) -0.004(19) 0.050(18)
C62X 0.036(19) 0.089(19) 0.014(15) -0.002(12) 0.014(13) 0.002(14)
C63 0.0231(17) 0.0345(17) 0.0332(19) -0.0023(15) -0.0016(14) 0.0039(13)
N3 0.0241(14) 0.0301(13) 0.0303(15) 0.0003(12) 0.0033(11) -0.0009(11)
C64 0.0215(16) 0.0437(19) 0.0284(18) -0.0013(15) 0.0003(13) -0.0042(14)
C65 0.0277(19) 0.048(2) 0.048(2) 0.0103(18) 0.0037(16) 0.0034(16)
C66 0.0214(18) 0.074(3) 0.054(3) 0.013(2) 0.0029(16) 0.0046(18)
C67 0.0250(19) 0.070(3) 0.048(2) 0.012(2) 0.0018(16) -0.0092(18)
C68 0.035(2) 0.048(2) 0.041(2) 0.0043(17) 0.0013(16) -0.0119(17)
C69 0.0241(17) 0.0370(17) 0.0292(19) -0.0001(14) -0.0002(13) -0.0053(13)
C70 0.0320(18) 0.0338(17) 0.0270(18) -0.0039(14) 0.0005(14) -0.0079(14)
O8 0.0224(11) 0.0306(11) 0.0373(14) 0.0013(10) 0.0007(9) -0.0045(9)
O9 0.0360(13) 0.0324(12) 0.0497(16) 0.0022(11) -0.0021(11) -0.0097(10)
O10 0.0258(11) 0.0328(11) 0.0328(13) -0.0054(10) 0.0024(9) 0.0011(9)
C71 0.0247(17) 0.0318(17) 0.038(2) -0.0039(15) 0.0074(14) -0.0044(14)
C72 0.0309(18) 0.0424(19) 0.042(2) -0.0095(17) 0.0054(15) -0.0016(16)
C73 0.033(2) 0.051(2) 0.056(3) -0.0214(19) 0.0084(18) -0.0087(17)
C74 0.0329(19) 0.0337(18) 0.065(3) -0.0105(19) 0.0103(18) -0.0001(15)
C75 0.0297(19) 0.0352(18) 0.056(3) -0.0006(18) 0.0091(16) 0.0020(15)
C76 0.0299(17) 0.0287(16) 0.039(2) -0.0001(15) 0.0072(15) 0.0005(14)
C77 0.036(2) 0.065(2) 0.040(2) -0.0196(19) -0.0018(16) 0.0009(18)
C78 0.055(3) 0.098(3) 0.057(3) -0.034(3) -0.005(2) 0.008(2)
C79 0.031(2) 0.077(3) 0.059(3) -0.016(2) -0.0008(18) 0.0020(19)
C80 0.046(2) 0.080(3) 0.036(2) -0.001(2) -0.0007(18) 0.007(2)
C81 0.042(2) 0.039(2) 0.089(3) -0.014(2) 0.015(2) 0.0034(18)
C82 0.070(3) 0.051(3) 0.108(4) -0.004(3) 0.020(3) 0.026(2)
C83 0.059(3) 0.066(3) 0.091(4) -0.019(3) 0.032(3) 0.012(2)
C84 0.064(3) 0.041(2) 0.151(5) -0.030(3) 0.031(3) -0.002(2)
C85 0.0234(17) 0.0349(17) 0.038(2) 0.0078(16) 0.0036(14) 0.0013(14)
N4 0.0245(13) 0.0276(13) 0.0278(15) 0.0024(11) 0.0016(11) -0.0012(11)
C86 0.0279(17) 0.0323(17) 0.0341(19) 0.0105(15) -0.0044(14) -0.0066(14)
C87 0.0288(18) 0.0426(19) 0.041(2) 0.0076(17) -0.0043(15) -0.0010(15)
C88 0.0289(19) 0.060(2) 0.051(3) 0.010(2) -0.0085(17) -0.0069(18)
C89 0.041(2) 0.056(2) 0.045(2) 0.004(2) -0.0142(18) -0.0161(18)
C90 0.045(2) 0.0398(19) 0.033(2) 0.0019(16) -0.0025(16) -0.0090(16)
C91 0.0292(17) 0.0305(16) 0.0293(18) 0.0050(14) -0.0016(13) -0.0076(14)
C92 0.0378(19) 0.0255(16) 0.0294(19) 0.0075(14) 0.0051(15) -0.0023(14)
O11 0.0274(12) 0.0324(11) 0.0278(12) -0.0008(10) 0.0025(9) -0.0020(9)
O12 0.0420(14) 0.0389(13) 0.0340(14) -0.0053(11) 0.0057(11) -0.0049(11)
N5 0.196(9) 0.61(2) 0.280(14) 0.210(14) -0.048(9) -0.053(13)
C93 0.190(8) 0.185(7) 0.098(6) 0.048(5) 0.028(6) -0.062(8)
C94 0.167(7) 0.162(7) 0.193(9) 0.026(6) 0.003(7) -0.051(6)

loop_
_atom_type_symbol
_atom_type_description
_atom_type_scat_dispersion_real
_atom_type_scat_dispersion_imag
_atom_type_scat_source
C C 0.0033 0.0016 'International Tables Vol C Tables 4.2.6.8 and 6.1.1.4'
H H 0.0000 0.0000 'International Tables Vol C Tables 4.2.6.8 and 6.1.1.4'
N N 0.0061 0.0033 'International Tables Vol C Tables 4.2.6.8 and 6.1.1.4'
O O 0.0106 0.0060 'International Tables Vol C Tables 4.2.6.8 and 6.1.1.4'
Al Al 0.0645 0.0514 'International Tables Vol C Tables 4.2.6.8 and 6.1.1.4'

loop_
_geom_angle_atom_site_label_1
_geom_angle_atom_site_label_2
_geom_angle_atom_site_label_3
_geom_angle
O1 Al1 O4 97.67(10)
O1 Al1 O5 89.18(9)
O4 Al1 O5 172.41(10)
O1 Al1 O2 173.11(10)
O4 Al1 O2 87.72(9)
O5 Al1 O2 85.70(9)
O1 Al1 N1 87.87(9)
O4 Al1 N1 90.50(10)
O5 Al1 N1 93.03(10)
O2 Al1 N1 87.79(9)
O1 Al1 N2 91.66(9)
O4 Al1 N2 88.95(10)
O5 Al1 N2 87.59(10)
O2 Al1 N2 92.73(9)
N1 Al1 N2 179.22(11)
C1 O1 Al1 126.20(18)
O1 C1 C6 120.6(3)
O1 C1 C2 122.1(3)
C6 C1 C2 117.2(3)
C3 C2 C1 117.6(3)
C3 C2 C7 122.3(3)
C1 C2 C7 119.9(3)
C2 C3 C4 125.1(3)
C5 C4 C3 116.0(3)
C5 C4 C11 123.2(3)
C3 C4 C11 120.8(3)
C4 C5 C6 121.8(3)
C5 C6 C1 121.0(3)
C5 C6 C15 118.6(3)
C1 C6 C15 120.0(3)
C8 C7 C10 107.6(3)
C8 C7 C2 111.9(3)
C10 C7 C2 112.0(3)
C8 C7 C9 109.0(3)
C10 C7 C9 108.3(3)
C2 C7 C9 108.0(3)
C12 C11 C13 108.3(3)
C12 C11 C4 111.0(3)
C13 C11 C4 111.9(3)
C12 C11 C14 109.1(3)
C13 C11 C14 108.7(3)
C4 C11 C14 107.8(3)
N1 C15 C6 125.8(3)
C15 N1 C16 115.7(2)
C15 N1 Al1 117.6(2)
C16 N1 Al1 125.85(19)
C17 C16 C21 119.3(3)
C17 C16 N1 120.4(3)
C21 C16 N1 120.3(3)
C18 C17 C16 120.8(3)
C19 C18 C17 120.1(3)
C18 C19 C20 119.9(3)
C19 C20 C21 121.1(3)
C16 C21 C20 118.7(3)
C16 C21 C22 123.2(3)
C20 C21 C22 118.1(3)
O2 C22 O3 121.8(3)
O2 C22 C21 122.0(3)
O3 C22 C21 116.2(3)
C22 O2 Al1 134.7(2)
C22 O3 Al4 135.5(2)
C23 O4 Al1 128.91(19)
O4 C23 C28 119.8(3)
O4 C23 C24 121.7(3)
C28 C23 C24 118.5(3)
C25 C24 C23 117.9(3)
C25 C24 C29 121.6(3)
C23 C24 C29 120.5(3)
C24 C25 C26 124.9(3)
C27 C26 C25 116.3(3)
C27 C26 C33 124.3(3)
C25 C26 C33 119.4(3)
C26 C27 C28 122.2(3)
C37 C28 C23 122.4(3)
C37 C28 C27 117.2(3)
C23 C28 C27 120.1(3)
C31 C29 C24 110.2(3)
C31 C29 C30 107.0(3)
C24 C29 C30 112.4(3)
C31 C29 C32 110.3(3)
C24 C29 C32 109.6(3)
C30 C29 C32 107.2(3)
C35 C33 C34 110.4(4)
C35 C33 C36 108.9(3)
C34 C33 C36 107.7(4)
C35 C33 C26 108.8(3)
C34 C33 C26 110.7(3)
C36 C33 C26 110.4(3)
N2 C37 C28 126.6(3)
C37 N2 C38 117.5(2)
C37 N2 Al1 120.8(2)
C38 N2 Al1 121.74(18)
C39 C38 C43 119.0(3)
C39 C38 N2 120.0(3)
C43 C38 N2 120.8(3)
C40 C39 C38 120.0(3)
C41 C40 C39 121.0(3)
C40 C41 C42 119.1(3)
C41 C42 C43 121.7(3)
C42 C43 C38 119.1(3)
C42 C43 C44 117.9(3)
C38 C43 C44 123.1(3)
O5 C44 O6 122.1(3)
O5 C44 C43 122.3(3)
O6 C44 C43 115.6(3)
C44 O5 Al1 129.6(2)
C44 O6 Al3 128.2(2)
O9 Al3 O6 105.23(10)
O9 Al3 C46 107.63(17)
O6 Al3 C46 105.79(15)
O9 Al3 C45 108.15(15)
O6 Al3 C45 108.06(15)
C46 Al3 C45 120.93(19)
O3 Al4 O12 105.42(10)
O3 Al4 C47 109.30(16)
O12 Al4 C47 103.65(14)
O3 Al4 C48 104.69(15)
O12 Al4 C48 109.20(16)
C47 Al4 C48 123.40(18)
O7 Al2 O10 94.65(10)
O7 Al2 O11 91.67(10)
O10 Al2 O11 173.14(10)
O7 Al2 O8 176.55(10)
O10 Al2 O8 87.18(10)
O11 Al2 O8 86.64(10)
O7 Al2 N4 89.92(9)
O10 Al2 N4 89.98(10)
O11 Al2 N4 87.36(10)
O8 Al2 N4 93.00(10)
O7 Al2 N3 88.42(10)
O10 Al2 N3 91.23(10)
O11 Al2 N3 91.61(10)
O8 Al2 N3 88.61(10)
N4 Al2 N3 178.03(11)
C49 O7 Al2 127.18(18)
O7 C49 C54 120.2(3)
O7 C49 C50 121.2(3)
C54 C49 C50 118.6(3)
C51 C50 C49 117.4(3)
C51 C50 C55 122.7(3)
C49 C50 C55 119.8(3)
C50 C51 C52 125.3(3)
C53 C52 C51 116.4(3)
C53 C52 C59 123.9(3)
C51 C52 C59 119.8(3)
C52 C53 C54 121.6(3)
C53 C54 C49 120.8(3)
C53 C54 C63 118.2(3)
C49 C54 C63 121.0(3)
C58 C55 C50 110.8(3)
C58 C55 C57 108.0(3)
C50 C55 C57 111.1(3)
C58 C55 C56 111.0(3)
C50 C55 C56 108.3(3)
C57 C55 C56 107.6(3)
C60X C59 C62 131.2(16)
C60X C59 C61X 117(2)
C62 C59 C61X 47.0(17)
C60X C59 C60 50.0(17)
C62 C59 C60 108.8(4)
C61X C59 C60 140.4(15)
C60X C59 C52 116.2(16)
C62 C59 C52 112.4(3)
C61X C59 C52 109.0(15)
C60 C59 C52 109.8(3)
C60X C59 C61 59.4(18)
C62 C59 C61 107.8(3)
C61X C59 C61 65.0(17)
C60 C59 C61 108.4(4)
C52 C59 C61 109.4(3)
C60X C59 C62X 103.7(18)
C62 C59 C62X 62.2(12)
C61X C59 C62X 109.0(18)
C60 C59 C62X 55.5(11)
C52 C59 C62X 100.9(13)
C61 C59 C62X 149.4(13)
N3 C63 C54 127.0(3)
C63 N3 C64 115.7(3)
C63 N3 Al2 119.5(2)
C64 N3 Al2 124.3(2)
C65 C64 C69 118.8(3)
C65 C64 N3 120.1(3)
C69 C64 N3 121.0(3)
C66 C65 C64 121.0(3)
C67 C66 C65 119.9(3)
C68 C67 C66 119.7(3)
C67 C68 C69 121.8(3)
C68 C69 C64 118.3(3)
C68 C69 C70 118.8(3)
C64 C69 C70 122.8(3)
O8 C70 O9 121.4(3)
O8 C70 C69 122.2(3)
O9 C70 C69 116.4(3)
C70 O8 Al2 134.7(2)
C70 O9 Al3 136.6(2)
C71 O10 Al2 130.0(2)
O10 C71 C72 121.0(3)
O10 C71 C76 120.3(3)
C72 C71 C76 118.7(3)
C73 C72 C71 117.8(3)
C73 C72 C77 121.5(3)
C71 C72 C77 120.7(3)
C72 C73 C74 125.2(3)
C75 C74 C73 116.8(3)
C75 C74 C81 124.2(3)
C73 C74 C81 119.0(3)
C74 C75 C76 121.6(3)
C85 C76 C75 117.5(3)
C85 C76 C71 122.2(3)
C75 C76 C71 119.9(3)
C80 C77 C72 110.6(3)
C80 C77 C78 107.0(3)
C72 C77 C78 112.1(3)
C80 C77 C79 110.6(3)
C72 C77 C79 108.9(3)
C78 C77 C79 107.6(3)
C82 C81 C84 107.9(4)
C82 C81 C74 111.3(3)
C84 C81 C74 109.2(3)
C82 C81 C83 108.9(3)
C84 C81 C83 110.3(4)
C74 C81 C83 109.3(3)
N4 C85 C76 126.9(3)
C85 N4 C86 117.7(3)
C85 N4 Al2 120.8(2)
C86 N4 Al2 121.32(19)
C91 C86 C87 118.5(3)
C91 C86 N4 121.2(3)
C87 C86 N4 120.0(3)
C88 C87 C86 120.6(3)
C89 C88 C87 120.6(3)
C90 C89 C88 119.3(3)
C89 C90 C91 121.5(3)
C86 C91 C90 119.4(3)
C86 C91 C92 123.0(3)
C90 C91 C92 117.6(3)
O11 C92 O12 121.6(3)
O11 C92 C91 122.0(3)
O12 C92 C91 116.3(3)
C92 O11 Al2 131.0(2)
C92 O12 Al4 130.3(2)
N5 C93 C94 173.0(14)

loop_
_geom_bond_atom_site_label_1
_geom_bond_atom_site_label_2
_geom_bond_distance
Al1 O1 1.833(2)
Al1 O4 1.835(2)
Al1 O5 1.885(2)
Al1 O2 1.904(2)
Al1 N1 1.986(2)
Al1 N2 1.999(2)
O1 C1 1.301(3)
C1 C6 1.417(4)
C1 C2 1.430(4)
C2 C3 1.381(4)
C2 C7 1.537(4)
C3 C4 1.410(4)
C4 C5 1.365(4)
C4 C11 1.521(5)
C5 C6 1.408(4)
C6 C15 1.430(4)
C7 C8 1.520(5)
C7 C10 1.524(4)
C7 C9 1.541(5)
C11 C12 1.516(5)
C11 C13 1.517(5)
C11 C14 1.545(5)
C15 N1 1.308(4)
N1 C16 1.423(4)
C16 C17 1.389(4)
C16 C21 1.400(4)
C17 C18 1.387(4)
C18 C19 1.371(5)
C19 C20 1.379(5)
C20 C21 1.400(4)
C21 C22 1.479(4)
C22 O2 1.254(3)
C22 O3 1.269(3)
O3 Al4 1.811(2)
O4 C23 1.314(3)
C23 C28 1.416(4)
C23 C24 1.420(4)
C24 C25 1.381(4)
C24 C29 1.535(5)
C25 C26 1.414(5)
C26 C27 1.356(5)
C26 C33 1.543(4)
C27 C28 1.422(4)
C28 C37 1.414(4)
C29 C31 1.531(5)
C29 C30 1.534(5)
C29 C32 1.545(5)
C33 C35 1.523(5)
C33 C34 1.523(6)
C33 C36 1.528(5)
C37 N2 1.310(3)
N2 C38 1.426(4)
C38 C39 1.392(4)
C38 C43 1.403(4)
C39 C40 1.388(4)
C40 C41 1.369(5)
C41 C42 1.372(4)
C42 C43 1.388(4)
C43 C44 1.483(4)
C44 O5 1.251(3)
C44 O6 1.276(4)
O6 Al3 1.826(2)
Al3 O9 1.812(2)
Al3 C46 1.943(4)
Al3 C45 1.949(4)
Al4 O12 1.825(2)
Al4 C47 1.940(4)
Al4 C48 1.948(4)
Al2 O7 1.819(2)
Al2 O10 1.823(2)
Al2 O11 1.886(2)
Al2 O8 1.898(2)
Al2 N4 2.000(2)
Al2 N3 2.001(3)
O7 C49 1.313(3)
C49 C54 1.417(4)
C49 C50 1.424(4)
C50 C51 1.377(4)
C50 C55 1.535(4)
C51 C52 1.415(4)
C52 C53 1.368(4)
C52 C59 1.532(4)
C53 C54 1.411(4)
C54 C63 1.420(4)
C55 C58 1.532(5)
C55 C57 1.536(4)
C55 C56 1.538(4)
C59 C60X 1.503(17)
C59 C62 1.509(5)
C59 C61X 1.509(17)
C59 C60 1.517(5)
C59 C61 1.545(5)
C59 C62X 1.553(17)
C63 N3 1.303(4)
N3 C64 1.422(4)
C64 C65 1.390(4)
C64 C69 1.407(4)
C65 C66 1.388(4)
C66 C67 1.373(5)
C67 C68 1.367(5)
C68 C69 1.400(4)
C69 C70 1.474(4)
C70 O8 1.253(3)
C70 O9 1.280(3)
O10 C71 1.303(3)
C71 C72 1.419(4)
C71 C76 1.423(4)
C72 C73 1.368(4)
C72 C77 1.535(5)
C73 C74 1.410(5)
C74 C75 1.360(5)
C74 C81 1.537(5)
C75 C76 1.422(4)
C76 C85 1.413(4)
C77 C80 1.527(5)
C77 C78 1.536(5)
C77 C79 1.541(5)
C81 C82 1.523(6)
C81 C84 1.532(5)
C81 C83 1.538(6)
C85 N4 1.303(4)
N4 C86 1.432(4)
C86 C91 1.395(4)
C86 C87 1.398(4)
C87 C88 1.385(5)
C88 C89 1.374(5)
C89 C90 1.366(5)
C90 C91 1.399(4)
C91 C92 1.473(4)
C92 O11 1.263(4)
C92 O12 1.263(4)
N5 C93 1.141(7)
C93 C94 1.538(7)
